data_4518344
loop_
_publ_author_name
'Tappan, Bryce C.'
'Steiner III, Stephen A.'
'Dervishi, Enkeleda'
'Mueller, Alexander H.'
'Scott, Brian L.'
'Sheehan, Chris'
'Luther, Erik P.'
'Lichthardt, Joseph P.'
'Dirmyer, Matthew R.'

_publ_section_title
;
 Monolithic Nanoporous Gold Foams with Catalytic Activity for Chemical
 Vapor Deposition Growth of Carbon Nanostructures
;
_journal_name_full 'ACS Applied Materials &amp; Interfaces'
_journal_paper_doi 10.1021/acsami.0c17624
_journal_year 2020
_chemical_formula_sum 'C4 H12 Au N19 O3'
_chemical_formula_weight 571.29
_space_group_IT_number 14
_space_group_name_Hall '-P 2ybc'
_space_group_name_H-M_alt 'P 1 21/c 1'
_symmetry_cell_setting monoclinic
_symmetry_space_group_name_H-M 'P 1 21/c 1'
_atom_sites_solution_hydrogens geom
_atom_sites_solution_primary direct
_atom_sites_solution_secondary difmap
_audit_creation_method SHELXL-97
_cell_angle_alpha 90.00
_cell_angle_beta 92.2940(10)
_cell_angle_gamma 90.00
_cell_formula_units_Z 4
_cell_length_a 9.9703(10)
_cell_length_b 6.6561(7)
_cell_length_c 23.191(2)
_cell_measurement_temperature 120(1)
_cell_volume 1537.8(3)
_computing_cell_refinement 'SAINT+, v. 7.06 (Bruker AXS, 2001)'
_computing_data_collection 'APEX II, v. 1.08 (Bruker AXS, 2003)'
_computing_data_reduction 'SAINT+, v. 7.06 (Bruker AXS, 2001)'
_computing_molecular_graphics 'SHELXTL, v. 6.10, (Bruker AXS, 2000)'
_computing_publication_material 'SHELXTL, v. 6.10, (Bruker AXS, 2000)'
_computing_structure_refinement 'SHELXL-97 (Sheldrick, 1997)'
_computing_structure_solution 'SHELXS-97 (Sheldrick, 1990)'
_diffrn_ambient_temperature 120(1)
_diffrn_measured_fraction_theta_full 0.991
_diffrn_measured_fraction_theta_max 0.990
_diffrn_measurement_device_type 'Bruker D8 with APEXII CCD'
_diffrn_measurement_method '\w scans'
_diffrn_radiation_monochromator graphite
_diffrn_radiation_source 'fine-focus sealed tube'
_diffrn_radiation_type MoK\a
_diffrn_radiation_wavelength 0.71073
_diffrn_reflns_av_R_equivalents 0.0409
_diffrn_reflns_av_sigmaI/netI 0.0389
_diffrn_reflns_limit_h_max 12
_diffrn_reflns_limit_h_min -10
_diffrn_reflns_limit_k_max 8
_diffrn_reflns_limit_k_min -8
_diffrn_reflns_limit_l_max 27
_diffrn_reflns_limit_l_min -27
_diffrn_reflns_number 10906
_diffrn_reflns_theta_full 25.00
_diffrn_reflns_theta_max 25.38
_diffrn_reflns_theta_min 2.64
_diffrn_standards_decay_% 0
_diffrn_standards_interval_count 0
_diffrn_standards_interval_time 0
_diffrn_standards_number 0
_exptl_absorpt_coefficient_mu 9.630
_exptl_absorpt_correction_T_max 0.8307
_exptl_absorpt_correction_T_min 0.4460
_exptl_absorpt_correction_type multi-scan
_exptl_absorpt_process_details 'SADABS 2.03 (Sheldrick, 2001)'
_exptl_crystal_colour yellow
_exptl_crystal_density_diffrn 2.468
_exptl_crystal_density_method 'not measured'
_exptl_crystal_description 'rectangular slab'
_exptl_crystal_F_000 1088
_exptl_crystal_size_max 0.10
_exptl_crystal_size_mid 0.06
_exptl_crystal_size_min 0.02
_refine_diff_density_max 1.105
_refine_diff_density_min -1.088
_refine_diff_density_rms 0.174
_refine_ls_extinction_method none
_refine_ls_goodness_of_fit_ref 0.924
_refine_ls_hydrogen_treatment constr
_refine_ls_matrix_type full
_refine_ls_number_parameters 274
_refine_ls_number_reflns 2777
_refine_ls_number_restraints 7
_refine_ls_restrained_S_all 0.923
_refine_ls_R_factor_all 0.0345
_refine_ls_R_factor_gt 0.0255
_refine_ls_shift/su_max 0.001
_refine_ls_shift/su_mean 0.000
_refine_ls_structure_factor_coef Fsqd
_refine_ls_weighting_details 'calc w=1/[\s^2^(Fo^2^)+(0.0390P)^2^+0.0000P] where P=(Fo^2^+2Fc^2^)/3'
_refine_ls_weighting_scheme calc
_refine_ls_wR_factor_gt 0.0559
_refine_ls_wR_factor_ref 0.0596
_reflns_number_gt 2338
_reflns_number_total 2777
_reflns_threshold_expression >2sigma(I)
_cod_data_source_file am0c17624_si_004.cif
_cod_data_source_block apx696
_cod_original_sg_symbol_H-M 'P 21/c'
_cod_database_code 4518344

loop_
_symmetry_equiv_pos_as_xyz
'x, y, z'
'-x, y+1/2, -z+1/2'
'-x, -y, -z'
'x, -y-1/2, z-1/2'

loop_
_atom_site_label
_atom_site_type_symbol
_atom_site_fract_x
_atom_site_fract_y
_atom_site_fract_z
_atom_site_U_iso_or_equiv
_atom_site_adp_type
_atom_site_occupancy
_atom_site_symmetry_multiplicity
_atom_site_calc_flag
_atom_site_refinement_flags
_atom_site_disorder_assembly
_atom_site_disorder_group
Au1 Au 0.21598(2) 0.20206(3) 0.333696(8) 0.00771(8) Uani 1 1 d . . .
N1 N 0.3959(5) 0.1470(6) 0.37157(18) 0.0090(10) Uani 1 1 d . . .
N2 N 0.4184(5) 0.0692(7) 0.42540(18) 0.0128(10) Uani 1 1 d . . .
N3 N 0.5464(5) 0.0730(7) 0.43643(18) 0.0138(10) Uani 1 1 d . . .
N4 N 0.6123(5) 0.1481(6) 0.39080(18) 0.0105(10) Uani 1 1 d . . .
N5 N 0.5396(5) 0.2640(7) 0.29787(19) 0.0108(10) Uani 1 1 d . . .
N6 N 0.4750(5) 0.2451(6) 0.19853(19) 0.0117(10) Uani 1 1 d . . .
N7 N 0.3549(5) 0.2089(7) 0.1699(2) 0.0124(10) Uani 1 1 d . . .
N8 N 0.2602(5) 0.1854(6) 0.20502(19) 0.0124(10) Uani 1 1 d . . .
N9 N 0.3156(5) 0.2065(6) 0.25984(18) 0.0096(10) Uani 1 1 d . . .
N10 N 0.0335(5) 0.2513(6) 0.29716(19) 0.0095(10) Uani 1 1 d . . .
N11 N 0.0077(5) 0.3093(6) 0.24118(18) 0.0096(10) Uani 1 1 d . . .
N12 N -0.1189(5) 0.2975(7) 0.23155(19) 0.0132(10) Uani 1 1 d . . .
N13 N -0.1832(5) 0.2326(7) 0.2794(2) 0.0138(11) Uani 1 1 d . . .
N14 N -0.1044(5) 0.1448(7) 0.37410(19) 0.0119(10) Uani 1 1 d D . .
N15 N -0.0344(5) 0.2171(7) 0.47111(19) 0.0136(10) Uani 1 1 d . . .
N16 N 0.0890(5) 0.2600(7) 0.4970(2) 0.0146(11) Uani 1 1 d . . .
N17 N 0.1819(5) 0.2566(7) 0.46031(19) 0.0123(11) Uani 1 1 d . . .
N18 N 0.1217(5) 0.2039(6) 0.40837(18) 0.0092(10) Uani 1 1 d . . .
N19 N 0.2915(5) 0.6906(7) 0.4777(2) 0.0140(11) Uani 1 1 d D . .
O1W O 0.2910(4) 0.6088(6) 0.35871(16) 0.0161(9) Uani 1 1 d . . .
O2W O 0.0085(4) 0.3611(7) 0.6165(2) 0.0239(10) Uani 1 1 d . . .
O3W O 0.4065(4) 0.1178(6) 0.04801(19) 0.0173(9) Uani 1 1 d . . .
C1 C 0.5163(6) 0.1901(8) 0.3516(2) 0.0100(8) Uani 1 1 d . . .
C2 C 0.4459(6) 0.2410(8) 0.2535(2) 0.0100(8) Uani 1 1 d . . .
C3 C -0.0848(6) 0.2071(8) 0.3191(2) 0.0103(12) Uani 1 1 d . . .
C4 C -0.0094(6) 0.1860(7) 0.4164(2) 0.0097(12) Uani 1 1 d . . .
H5 H 0.638(9) 0.270(11) 0.291(4) 0.060 Uiso 1 1 d . . .
H14 H -0.198(3) 0.118(11) 0.382(3) 0.060 Uiso 1 1 d D . .
H19A H 0.328(7) 0.579(8) 0.502(3) 0.060 Uiso 1 1 d D . .
H19B H 0.200(4) 0.730(11) 0.488(4) 0.060 Uiso 1 1 d D . .
H19C H 0.341(7) 0.820(6) 0.482(3) 0.060 Uiso 1 1 d D . .
H19D H 0.301(9) 0.663(12) 0.445(4) 0.060 Uiso 1 1 d . . .
H1WA H 0.242(8) 0.650(15) 0.347(4) 0.060 Uiso 1 1 d D . .
H2WA H 0.061(9) 0.325(12) 0.640(3) 0.060 Uiso 1 1 d D . .
H1WB H 0.362(8) 0.655(12) 0.335(4) 0.060 Uiso 1 1 d D . .
H2WB H 0.040(9) 0.326(12) 0.586(3) 0.060 Uiso 1 1 d D . .
H3WA H 0.386(9) 0.139(12) 0.078(3) 0.060 Uiso 1 1 d D . .
H3WB H 0.398(10) 0.215(12) 0.029(3) 0.060 Uiso 1 1 d D . .

loop_
_atom_site_aniso_label
_atom_site_aniso_U_11
_atom_site_aniso_U_22
_atom_site_aniso_U_33
_atom_site_aniso_U_23
_atom_site_aniso_U_13
_atom_site_aniso_U_12
Au1 0.00446(13) 0.01111(12) 0.00754(12) -0.00032(8) 0.00022(8) -0.00030(9)
N1 0.009(3) 0.012(2) 0.006(2) 0.0013(17) 0.0016(18) -0.0009(19)
N2 0.008(3) 0.018(3) 0.012(2) 0.0028(19) -0.0012(19) -0.002(2)
N3 0.014(3) 0.016(3) 0.012(2) 0.0035(19) 0.0035(19) 0.000(2)
N4 0.006(3) 0.015(2) 0.010(2) 0.0025(18) 0.0013(19) 0.0011(19)
N5 0.009(3) 0.016(2) 0.008(2) 0.0026(18) 0.0006(19) -0.0016(19)
N6 0.014(3) 0.011(2) 0.010(2) 0.0035(18) 0.001(2) -0.0022(19)
N7 0.011(3) 0.012(2) 0.014(2) 0.0020(19) 0.002(2) 0.002(2)
N8 0.013(3) 0.015(2) 0.009(2) -0.0030(19) 0.0013(19) 0.000(2)
N9 0.008(3) 0.012(2) 0.009(2) 0.0017(18) 0.0032(18) 0.0027(19)
N10 0.006(3) 0.011(2) 0.012(2) -0.0012(17) -0.0021(19) 0.0015(18)
N11 0.008(3) 0.014(2) 0.007(2) 0.0007(18) -0.0038(18) -0.001(2)
N12 0.008(3) 0.017(2) 0.015(3) 0.001(2) -0.001(2) 0.001(2)
N13 0.013(3) 0.019(3) 0.009(2) -0.0005(19) 0.002(2) 0.001(2)
N14 0.002(3) 0.021(3) 0.012(2) 0.0035(19) -0.0023(19) 0.002(2)
N15 0.011(3) 0.019(2) 0.011(2) 0.002(2) 0.000(2) 0.001(2)
N16 0.014(3) 0.017(3) 0.013(3) -0.0023(19) 0.000(2) 0.0002(19)
N17 0.012(3) 0.018(3) 0.007(2) -0.0032(18) 0.001(2) -0.001(2)
N18 0.008(3) 0.013(2) 0.006(2) -0.0017(18) -0.0027(18) 0.002(2)
N19 0.011(3) 0.016(3) 0.015(3) -0.005(2) 0.003(2) 0.000(2)
O1W 0.014(2) 0.019(2) 0.015(2) 0.0032(17) -0.0006(18) -0.0004(19)
O2W 0.018(3) 0.038(3) 0.016(2) 0.000(2) -0.0007(19) 0.015(2)
O3W 0.015(2) 0.017(2) 0.020(2) -0.0023(19) -0.0012(19) -0.0017(19)
C1 0.008(2) 0.0112(19) 0.011(2) -0.0027(15) 0.0019(16) 0.0024(16)
C2 0.008(2) 0.0112(19) 0.011(2) -0.0027(15) 0.0019(16) 0.0024(16)
C3 0.010(3) 0.008(3) 0.013(3) -0.005(2) -0.003(2) 0.003(2)
C4 0.011(3) 0.005(3) 0.013(3) -0.003(2) 0.006(2) 0.003(2)

loop_
_atom_type_symbol
_atom_type_description
_atom_type_scat_dispersion_real
_atom_type_scat_dispersion_imag
_atom_type_scat_source
C C 0.0033 0.0016 'International Tables Vol C Tables 4.2.6.8 and 6.1.1.4'
H H 0.0000 0.0000 'International Tables Vol C Tables 4.2.6.8 and 6.1.1.4'
N N 0.0061 0.0033 'International Tables Vol C Tables 4.2.6.8 and 6.1.1.4'
Au Au -2.0133 8.8022 'International Tables Vol C Tables 4.2.6.8 and 6.1.1.4'
O O 0.0106 0.0060 'International Tables Vol C Tables 4.2.6.8 and 6.1.1.4'

loop_
_geom_angle_atom_site_label_1
_geom_angle_atom_site_label_2
_geom_angle_atom_site_label_3
_geom_angle
_geom_angle_site_symmetry_1
_geom_angle_site_symmetry_3
_geom_angle_publ_flag
N1 Au1 N10 178.40(17) . . ?
N1 Au1 N18 93.75(17) . . ?
N10 Au1 N18 85.11(18) . . ?
N1 Au1 N9 84.94(18) . . ?
N10 Au1 N9 96.23(18) . . ?
N18 Au1 N9 178.05(18) . . ?
C1 N1 N2 106.4(4) . . ?
C1 N1 Au1 127.7(4) . . ?
N2 N1 Au1 125.7(3) . . ?
N3 N2 N1 107.4(4) . . ?
N2 N3 N4 110.9(4) . . ?
C1 N4 N3 104.6(4) . . ?
C1 N5 C2 120.5(5) . . ?
C2 N6 N7 104.0(5) . . ?
N8 N7 N6 111.6(4) . . ?
N7 N8 N9 107.2(4) . . ?
C2 N9 N8 105.8(4) . . ?
C2 N9 Au1 127.8(4) . . ?
N8 N9 Au1 126.3(4) . . ?
C3 N10 N11 106.7(4) . . ?
C3 N10 Au1 127.1(4) . . ?
N11 N10 Au1 125.5(4) . . ?
N12 N11 N10 107.2(4) . . ?
N11 N12 N13 111.6(4) . . ?
C3 N13 N12 104.2(5) . . ?
C3 N14 C4 119.4(5) . . ?
C4 N15 N16 104.6(5) . . ?
N17 N16 N15 111.2(4) . . ?
N16 N17 N18 106.6(5) . . ?
C4 N18 N17 107.4(4) . . ?
C4 N18 Au1 128.1(4) . . ?
N17 N18 Au1 123.9(4) . . ?
N4 C1 N1 110.6(5) . . ?
N4 C1 N5 123.8(5) . . ?
N1 C1 N5 125.5(5) . . ?
N6 C2 N9 111.4(5) . . ?
N6 C2 N5 123.6(5) . . ?
N9 C2 N5 125.0(5) . . ?
N13 C3 N10 110.3(5) . . ?
N13 C3 N14 123.9(5) . . ?
N10 C3 N14 125.8(5) . . ?
N15 C4 N18 110.1(5) . . ?
N15 C4 N14 124.8(5) . . ?
N18 C4 N14 125.1(5) . . ?

loop_
_geom_bond_atom_site_label_1
_geom_bond_atom_site_label_2
_geom_bond_distance
_geom_bond_site_symmetry_2
_geom_bond_publ_flag
Au1 N1 2.000(4) . ?
Au1 N10 2.003(5) . ?
Au1 N18 2.004(4) . ?
Au1 N9 2.014(4) . ?
N1 C1 1.334(7) . ?
N1 N2 1.362(6) . ?
N2 N3 1.292(6) . ?
N3 N4 1.363(6) . ?
N4 C1 1.324(7) . ?
N5 C1 1.369(7) . ?
N5 C2 1.371(7) . ?
N6 C2 1.318(7) . ?
N6 N7 1.367(7) . ?
N7 N8 1.280(6) . ?
N8 N9 1.373(6) . ?
N9 C2 1.333(7) . ?
N10 C3 1.337(7) . ?
N10 N11 1.369(6) . ?
N11 N12 1.275(6) . ?
N12 N13 1.374(6) . ?
N13 C3 1.329(7) . ?
N14 C3 1.362(7) . ?
N14 C4 1.363(7) . ?
N15 C4 1.320(7) . ?
N15 N16 1.378(7) . ?
N16 N17 1.283(7) . ?
N17 N18 1.370(6) . ?
N18 C4 1.333(7) . ?
